data_4113510
loop_
_publ_author_name
'Ned J. Hardman'
'Robert J. Wright'
'Andrew D. Phillips'
'Philip P. Power'

_publ_section_title
;
 Structures, Bonding, and Reaction Chemistry of the Neutral
 Organogallium(I) Compounds (GaAr)n (n= 1 or 2) (Ar = Terphenyl or Related
 Ligand): An Experimental Investigation of Ga-Ga Multiple Bonding
;
_journal_name_full 'Journal of the American Chemical Society'
_journal_page_first 2667
_journal_page_last 2679
_journal_paper_doi 10.1021/ja028579j
_journal_volume 125
_journal_year 2003
_chemical_formula_sum 'C54 H49 B F15 Ga'
_chemical_formula_weight 1063.46
_chemical_name_common Ar*GaB(C6F5)3
_chemical_name_systematic
; 
 ? 
;
_space_group_IT_number 14
_symmetry_cell_setting monoclinic
_symmetry_space_group_name_Hall '-P 2yn'
_symmetry_space_group_name_H-M 'P 1 21/n 1'
_atom_sites_solution_hydrogens geom
_atom_sites_solution_primary direct
_atom_sites_solution_secondary difmap
_audit_creation_method SHELXL-97
_cell_angle_alpha 90.00
_cell_angle_beta 92.692(6)
_cell_angle_gamma 90.00
_cell_formula_units_Z 4
_cell_length_a 12.446(2)
_cell_length_b 18.815(4)
_cell_length_c 20.580(4)
_cell_measurement_reflns_used 4791
_cell_measurement_temperature 90(2)
_cell_measurement_theta_max 26.05
_cell_measurement_theta_min 2.16
_cell_volume 4813.9(16)
_computing_cell_refinement 'Bruker SAINT'
_computing_data_collection 'Bruker SMART'
_computing_data_reduction 'Bruker SAINT'
_computing_molecular_graphics 'SHELXTL 5, XP (Sheldrick, 1994)'
_computing_publication_material 'SHELXL-97 (Sheldrick, 1997)'
_computing_structure_refinement 'SHELXL-97 (Sheldrick, 1997)'
_computing_structure_solution 'SHELXS-97 (Sheldrick, 1990)'
_diffrn_ambient_temperature 91(2)
_diffrn_detector_area_resol_mean 8.3
_diffrn_measured_fraction_theta_full 0.995
_diffrn_measured_fraction_theta_max 0.995
_diffrn_measurement_device_type 'Bruker SMART 1000'
_diffrn_measurement_method /w
_diffrn_radiation_monochromator graphite
_diffrn_radiation_source 'normal-focus sealed tube'
_diffrn_radiation_type MoK\a
_diffrn_radiation_wavelength 0.71073
_diffrn_reflns_av_R_equivalents 0.0758
_diffrn_reflns_av_sigmaI/netI 0.0886
_diffrn_reflns_limit_h_max 15
_diffrn_reflns_limit_h_min -14
_diffrn_reflns_limit_k_max 23
_diffrn_reflns_limit_k_min -23
_diffrn_reflns_limit_l_max 25
_diffrn_reflns_limit_l_min -23
_diffrn_reflns_number 32116
_diffrn_reflns_theta_full 26.37
_diffrn_reflns_theta_max 26.37
_diffrn_reflns_theta_min 1.47
_diffrn_standards_decay_% <0.1
_diffrn_standards_interval_time
;
frames measured at beginning and end of data collection
;
_diffrn_standards_number '50 frames remeasured'
_exptl_absorpt_coefficient_mu 0.667
_exptl_absorpt_correction_T_max 0.9485
_exptl_absorpt_correction_T_min 0.9065
_exptl_absorpt_correction_type empirical
_exptl_absorpt_process_details 'SADABS 2.0 (Sheldrick, 2000)'
_exptl_crystal_colour colorless
_exptl_crystal_density_diffrn 1.467
_exptl_crystal_description parrallelipiped
_exptl_crystal_F_000 2176
_exptl_crystal_size_max 0.15
_exptl_crystal_size_mid 0.08
_exptl_crystal_size_min 0.08
_refine_diff_density_max 1.178
_refine_diff_density_min -1.048
_refine_diff_density_rms 0.098
_refine_ls_extinction_method none
_refine_ls_goodness_of_fit_ref 1.010
_refine_ls_hydrogen_treatment constr
_refine_ls_matrix_type full
_refine_ls_number_parameters 652
_refine_ls_number_reflns 9815
_refine_ls_number_restraints 0
_refine_ls_restrained_S_all 1.010
_refine_ls_R_factor_all 0.0849
_refine_ls_R_factor_gt 0.0527
_refine_ls_shift/su_max 0.000
_refine_ls_shift/su_mean 0.000
_refine_ls_structure_factor_coef Fsqd
_refine_ls_weighting_details 'calc w=1/[\s^2^(Fo^2^)+(0.0758P)^2^+0.9811P] where P=(Fo^2^+2Fc^2^)/3'
_refine_ls_weighting_scheme calc
_refine_ls_wR_factor_gt 0.1270
_refine_ls_wR_factor_ref 0.1508
_reflns_number_gt 6913
_reflns_number_total 9815
_reflns_threshold_expression I>2/s(I)
_cod_data_source_file ja028579jsi20021203_051442.cif
_cod_data_source_block nh28
_cod_original_cell_volume 4813.7(16)
_cod_database_code 4113510

loop_
_symmetry_equiv_pos_as_xyz
'x, y, z'
'-x+1/2, y+1/2, -z+1/2'
'-x, -y, -z'
'x-1/2, -y-1/2, z-1/2'

loop_
_atom_site_label
_atom_site_type_symbol
_atom_site_fract_x
_atom_site_fract_y
_atom_site_fract_z
_atom_site_U_iso_or_equiv
_atom_site_adp_type
_atom_site_occupancy
_atom_site_symmetry_multiplicity
_atom_site_calc_flag
_atom_site_refinement_flags
Ga1 Ga 0.73650(3) 0.260931(18) 0.026954(17) 0.01682(11) Uani 1 1 d .
B1 B 0.6054(3) 0.2834(2) -0.03859(18) 0.0184(7) Uani 1 1 d .
F1 F 0.59765(14) 0.24029(10) 0.10138(9) 0.0208(4) Uani 1 1 d .
F2 F 0.42055(16) 0.22823(11) 0.16809(9) 0.0267(4) Uani 1 1 d .
F3 F 0.22186(15) 0.25237(10) 0.10859(11) 0.0283(5) Uani 1 1 d .
F4 F 0.20722(15) 0.28572(11) -0.01993(10) 0.0292(5) Uani 1 1 d .
F5 F 0.38457(15) 0.30012(10) -0.08698(9) 0.0262(5) Uani 1 1 d .
F6 F 0.54888(16) 0.35855(10) -0.16627(9) 0.0251(4) Uani 1 1 d .
F7 F 0.53992(17) 0.49836(11) -0.18272(9) 0.0298(5) Uani 1 1 d .
F8 F 0.59455(17) 0.58792(10) -0.08347(11) 0.0324(5) Uani 1 1 d .
F9 F 0.65846(17) 0.53418(11) 0.03521(10) 0.0317(5) Uani 1 1 d .
F10 F 0.66620(16) 0.39273(10) 0.05398(9) 0.0259(4) Uani 1 1 d .
F11 F 0.47290(16) 0.15250(10) -0.07630(9) 0.0263(4) Uani 1 1 d .
F12 F 0.49168(17) 0.07829(11) -0.18450(11) 0.0336(5) Uani 1 1 d .
F13 F 0.64360(18) 0.11139(12) -0.26941(10) 0.0392(6) Uani 1 1 d .
F14 F 0.78419(18) 0.21975(13) -0.24097(11) 0.0402(6) Uani 1 1 d .
F15 F 0.76401(16) 0.29790(11) -0.13374(10) 0.0310(5) Uani 1 1 d .
C1 C 0.8491(2) 0.22962(16) 0.08902(15) 0.0151(6) Uani 1 1 d .
C2 C 0.8803(2) 0.15882(16) 0.08022(15) 0.0158(6) Uani 1 1 d .
C3 C 0.9519(2) 0.12719(17) 0.12541(15) 0.0180(7) Uani 1 1 d .
H3A H 0.9731 0.0791 0.1199 0.022 Uiso 1 1 calc R
C4 C 0.9924(3) 0.16573(17) 0.17839(16) 0.0195(7) Uani 1 1 d .
H4A H 1.0405 0.1439 0.2095 0.023 Uiso 1 1 calc R
C5 C 0.9626(3) 0.23649(17) 0.18617(15) 0.0186(7) Uani 1 1 d .
H5A H 0.9910 0.2624 0.2227 0.022 Uiso 1 1 calc R
C6 C 0.8926(2) 0.26968(16) 0.14173(15) 0.0154(6) Uani 1 1 d .
C7 C 0.8379(2) 0.11914(16) 0.02112(15) 0.0178(7) Uani 1 1 d .
C8 C 0.7431(2) 0.07812(16) 0.02343(15) 0.0176(6) Uani 1 1 d .
C9 C 0.7105(3) 0.03888(17) -0.03123(16) 0.0200(7) Uani 1 1 d .
H9A H 0.6456 0.0123 -0.0303 0.024 Uiso 1 1 calc R
C10 C 0.7693(3) 0.03692(16) -0.08750(15) 0.0183(7) Uani 1 1 d .
C11 C 0.8612(3) 0.07922(17) -0.08847(16) 0.0202(7) Uani 1 1 d .
H11A H 0.9010 0.0802 -0.1267 0.024 Uiso 1 1 calc R
C12 C 0.8965(3) 0.12001(17) -0.03538(16) 0.0183(7) Uani 1 1 d .
C13 C 0.6814(3) 0.07208(17) 0.08535(16) 0.0188(7) Uani 1 1 d .
H13A H 0.6986 0.1149 0.1127 0.023 Uiso 1 1 calc R
C14 C 0.7192(3) 0.00597(18) 0.12399(17) 0.0252(7) Uani 1 1 d .
H14A H 0.7963 0.0099 0.1353 0.038 Uiso 1 1 calc R
H14B H 0.7058 -0.0366 0.0974 0.038 Uiso 1 1 calc R
H14C H 0.6794 0.0025 0.1639 0.038 Uiso 1 1 calc R
C15 C 0.5593(3) 0.06874(18) 0.07324(17) 0.0238(7) Uani 1 1 d .
H15A H 0.5363 0.1062 0.0425 0.036 Uiso 1 1 calc R
H15B H 0.5242 0.0757 0.1144 0.036 Uiso 1 1 calc R
H15C H 0.5391 0.0222 0.0550 0.036 Uiso 1 1 calc R
C16 C 0.7331(3) -0.01106(17) -0.14393(16) 0.0206(7) Uani 1 1 d .
H16A H 0.6574 0.0019 -0.1574 0.025 Uiso 1 1 calc R
C17 C 0.7340(3) -0.08890(18) -0.12201(17) 0.0249(7) Uani 1 1 d .
H17A H 0.6872 -0.0945 -0.0854 0.037 Uiso 1 1 calc R
H17B H 0.8076 -0.1028 -0.1085 0.037 Uiso 1 1 calc R
H17C H 0.7079 -0.1191 -0.1582 0.037 Uiso 1 1 calc R
C18 C 0.8015(3) -0.00407(19) -0.20360(16) 0.0260(8) Uani 1 1 d .
H18A H 0.8049 0.0460 -0.2165 0.039 Uiso 1 1 calc R
H18B H 0.7689 -0.0321 -0.2395 0.039 Uiso 1 1 calc R
H18C H 0.8743 -0.0216 -0.1929 0.039 Uiso 1 1 calc R
C19 C 1.0010(2) 0.16153(18) -0.04001(16) 0.0197(7) Uani 1 1 d .
H19A H 1.0108 0.1915 0.0000 0.024 Uiso 1 1 calc R
C20 C 0.9980(3) 0.2109(2) -0.09900(19) 0.0313(8) Uani 1 1 d .
H20A H 0.9365 0.2432 -0.0969 0.047 Uiso 1 1 calc R
H20B H 0.9908 0.1826 -0.1389 0.047 Uiso 1 1 calc R
H20C H 1.0647 0.2386 -0.0990 0.047 Uiso 1 1 calc R
C21 C 1.0963(3) 0.1104(2) -0.0417(2) 0.0357(9) Uani 1 1 d .
H21A H 1.0961 0.0788 -0.0039 0.053 Uiso 1 1 calc R
H21B H 1.1635 0.1376 -0.0407 0.053 Uiso 1 1 calc R
H21C H 1.0903 0.0821 -0.0817 0.053 Uiso 1 1 calc R
C22 C 0.8686(2) 0.34770(16) 0.14890(15) 0.0155(6) Uani 1 1 d .
C23 C 0.7913(2) 0.37164(17) 0.19083(15) 0.0177(7) Uani 1 1 d .
C24 C 0.7759(3) 0.44464(17) 0.19830(15) 0.0177(7) Uani 1 1 d .
H24A H 0.7243 0.4608 0.2275 0.021 Uiso 1 1 calc R
C25 C 0.8337(3) 0.49434(17) 0.16420(16) 0.0202(7) Uani 1 1 d .
C26 C 0.9080(3) 0.46889(17) 0.12167(17) 0.0230(7) Uani 1 1 d .
H26A H 0.9469 0.5022 0.0972 0.028 Uiso 1 1 calc R
C27 C 0.9282(3) 0.39688(17) 0.11331(16) 0.0188(7) Uani 1 1 d .
C28 C 0.7245(2) 0.31994(17) 0.22949(15) 0.0180(7) Uani 1 1 d .
H28A H 0.7277 0.2725 0.2078 0.022 Uiso 1 1 calc R
C29 C 0.6058(3) 0.34211(18) 0.23000(17) 0.0244(7) Uani 1 1 d .
H29A H 0.5784 0.3511 0.1853 0.037 Uiso 1 1 calc R
H29B H 0.5994 0.3855 0.2559 0.037 Uiso 1 1 calc R
H29C H 0.5640 0.3039 0.2491 0.037 Uiso 1 1 calc R
C30 C 0.7718(3) 0.31144(19) 0.29919(16) 0.0236(7) Uani 1 1 d .
H30A H 0.8461 0.2942 0.2981 0.035 Uiso 1 1 calc R
H30B H 0.7287 0.2772 0.3226 0.035 Uiso 1 1 calc R
H30C H 0.7710 0.3575 0.3215 0.035 Uiso 1 1 calc R
C31 C 0.8211(3) 0.57411(17) 0.17226(17) 0.0251(8) Uani 1 1 d .
H31A H 0.8197 0.5959 0.1279 0.030 Uiso 1 1 calc R
C32 C 0.7181(3) 0.59603(19) 0.20398(19) 0.0317(9) Uani 1 1 d .
H32A H 0.6563 0.5734 0.1811 0.048 Uiso 1 1 calc R
H32B H 0.7101 0.6478 0.2016 0.048 Uiso 1 1 calc R
H32C H 0.7215 0.5810 0.2496 0.048 Uiso 1 1 calc R
C33 C 0.9191(3) 0.6046(2) 0.2112(2) 0.0380(10) Uani 1 1 d .
H33A H 0.9848 0.5932 0.1889 0.057 Uiso 1 1 calc R
H33B H 0.9231 0.5837 0.2549 0.057 Uiso 1 1 calc R
H33C H 0.9117 0.6563 0.2146 0.057 Uiso 1 1 calc R
C34 C 1.0092(3) 0.37364(18) 0.06449(16) 0.0232(7) Uani 1 1 d .
H34A H 1.0262 0.3224 0.0728 0.028 Uiso 1 1 calc R
C35 C 0.9608(3) 0.3799(2) -0.00490(17) 0.0309(8) Uani 1 1 d .
H35A H 0.8980 0.3487 -0.0101 0.046 Uiso 1 1 calc R
H35B H 1.0146 0.3660 -0.0357 0.046 Uiso 1 1 calc R
H35C H 0.9388 0.4292 -0.0133 0.046 Uiso 1 1 calc R
C36 C 1.1155(3) 0.41584(19) 0.07149(18) 0.0279(8) Uani 1 1 d .
H36A H 1.1487 0.4083 0.1151 0.042 Uiso 1 1 calc R
H36B H 1.1007 0.4666 0.0650 0.042 Uiso 1 1 calc R
H36C H 1.1647 0.3994 0.0388 0.042 Uiso 1 1 calc R
C37 C 0.4991(3) 0.27112(16) 0.00381(16) 0.0191(7) Uani 1 1 d .
C38 C 0.5005(3) 0.25317(16) 0.06863(16) 0.0199(7) Uani 1 1 d .
C39 C 0.4109(3) 0.24647(17) 0.10512(16) 0.0212(7) Uani 1 1 d .
C40 C 0.3110(3) 0.25780(17) 0.07510(18) 0.0233(7) Uani 1 1 d .
C41 C 0.3046(3) 0.27532(17) 0.01019(17) 0.0226(7) Uani 1 1 d .
C42 C 0.3961(3) 0.28196(17) -0.02361(16) 0.0202(7) Uani 1 1 d .
C43 C 0.6091(3) 0.36854(17) -0.05519(16) 0.0203(7) Uani 1 1 d .
C44 C 0.6351(3) 0.41711(18) -0.00648(16) 0.0208(7) Uani 1 1 d .
C45 C 0.6327(3) 0.49016(18) -0.01430(16) 0.0227(7) Uani 1 1 d .
C46 C 0.6000(3) 0.51721(17) -0.07408(18) 0.0245(8) Uani 1 1 d .
C47 C 0.5731(3) 0.47170(18) -0.12458(16) 0.0234(7) Uani 1 1 d .
C48 C 0.5773(3) 0.39893(17) -0.11419(16) 0.0197(7) Uani 1 1 d .
C49 C 0.6161(3) 0.23104(16) -0.10022(15) 0.0182(7) Uani 1 1 d .
C50 C 0.5503(3) 0.17321(17) -0.11589(16) 0.0215(7) Uani 1 1 d .
C51 C 0.5594(3) 0.13307(19) -0.17148(17) 0.0249(8) Uani 1 1 d .
C52 C 0.6366(3) 0.14925(19) -0.21460(17) 0.0286(8) Uani 1 1 d .
C53 C 0.7063(3) 0.2043(2) -0.20046(17) 0.0287(8) Uani 1 1 d .
C54 C 0.6947(3) 0.24333(18) -0.14480(17) 0.0226(7) Uani 1 1 d .

loop_
_atom_site_aniso_label
_atom_site_aniso_U_11
_atom_site_aniso_U_22
_atom_site_aniso_U_33
_atom_site_aniso_U_23
_atom_site_aniso_U_13
_atom_site_aniso_U_12
Ga1 0.01788(19) 0.01380(18) 0.01848(19) 0.00147(14) -0.00243(13) 0.00145(14)
B1 0.0194(18) 0.0163(18) 0.0187(18) -0.0004(14) -0.0059(14) 0.0036(14)
F1 0.0206(10) 0.0211(10) 0.0205(10) 0.0018(8) -0.0018(7) 0.0008(8)
F2 0.0286(11) 0.0268(11) 0.0249(11) 0.0033(9) 0.0033(8) -0.0004(8)
F3 0.0203(10) 0.0220(11) 0.0431(13) 0.0008(9) 0.0080(9) 0.0007(8)
F4 0.0188(10) 0.0261(11) 0.0419(13) -0.0021(9) -0.0078(9) 0.0028(8)
F5 0.0280(11) 0.0241(11) 0.0255(11) 0.0008(8) -0.0084(8) 0.0028(8)
F6 0.0362(11) 0.0181(10) 0.0204(10) -0.0006(8) -0.0062(8) 0.0036(8)
F7 0.0425(13) 0.0206(11) 0.0260(11) 0.0096(9) -0.0018(9) 0.0055(9)
F8 0.0427(13) 0.0115(10) 0.0429(13) 0.0033(9) 0.0008(10) 0.0017(9)
F9 0.0430(13) 0.0200(11) 0.0315(11) -0.0086(9) -0.0044(9) -0.0029(9)
F10 0.0346(11) 0.0212(10) 0.0210(10) 0.0029(8) -0.0069(8) -0.0001(8)
F11 0.0333(11) 0.0155(10) 0.0301(11) -0.0022(8) 0.0019(9) -0.0038(8)
F12 0.0381(12) 0.0199(11) 0.0417(13) -0.0115(9) -0.0106(10) 0.0013(9)
F13 0.0516(14) 0.0393(13) 0.0261(11) -0.0117(10) -0.0037(10) 0.0170(11)
F14 0.0423(14) 0.0462(14) 0.0334(13) -0.0013(11) 0.0150(10) 0.0061(11)
F15 0.0269(11) 0.0269(11) 0.0397(13) 0.0010(10) 0.0065(9) -0.0007(9)
C1 0.0161(15) 0.0107(15) 0.0186(15) 0.0022(12) 0.0016(12) 0.0011(12)
C2 0.0166(15) 0.0115(15) 0.0195(16) 0.0004(12) 0.0027(12) -0.0007(12)
C3 0.0188(16) 0.0127(15) 0.0223(17) 0.0009(13) -0.0005(13) 0.0009(12)
C4 0.0221(17) 0.0149(16) 0.0213(17) 0.0028(13) -0.0020(13) 0.0022(13)
C5 0.0212(16) 0.0168(16) 0.0175(16) -0.0027(13) -0.0022(12) -0.0003(13)
C6 0.0164(15) 0.0116(15) 0.0182(15) 0.0018(12) 0.0028(12) 0.0003(12)
C7 0.0200(16) 0.0118(15) 0.0212(16) -0.0015(13) -0.0042(12) 0.0043(12)
C8 0.0200(16) 0.0103(15) 0.0221(16) 0.0021(13) -0.0024(13) 0.0035(12)
C9 0.0188(17) 0.0154(16) 0.0255(17) 0.0017(13) -0.0017(13) -0.0007(13)
C10 0.0244(17) 0.0102(15) 0.0199(16) -0.0003(13) -0.0045(13) 0.0055(12)
C11 0.0230(17) 0.0151(16) 0.0223(17) -0.0018(13) 0.0001(13) 0.0013(13)
C12 0.0197(16) 0.0128(15) 0.0223(17) 0.0009(13) -0.0017(13) 0.0036(12)
C13 0.0228(17) 0.0119(15) 0.0215(17) -0.0019(13) -0.0002(13) -0.0021(12)
C14 0.0309(19) 0.0203(18) 0.0245(18) 0.0043(14) 0.0023(14) 0.0028(14)
C15 0.0236(18) 0.0204(18) 0.0275(18) 0.0011(14) 0.0033(14) 0.0004(14)
C16 0.0225(17) 0.0169(16) 0.0219(17) -0.0026(13) -0.0045(13) 0.0017(13)
C17 0.0317(19) 0.0146(17) 0.0285(18) -0.0052(14) 0.0014(15) -0.0006(14)
C18 0.033(2) 0.0216(18) 0.0235(18) -0.0076(14) -0.0018(15) -0.0007(15)
C19 0.0201(17) 0.0190(17) 0.0200(17) -0.0034(13) 0.0010(13) -0.0025(13)
C20 0.027(2) 0.033(2) 0.034(2) 0.0041(17) 0.0033(16) -0.0088(16)
C21 0.0219(19) 0.030(2) 0.054(3) -0.0018(19) -0.0038(17) 0.0007(15)
C22 0.0205(16) 0.0088(15) 0.0168(15) 0.0005(12) -0.0031(12) -0.0013(12)
C23 0.0207(16) 0.0134(16) 0.0185(16) 0.0019(12) -0.0046(12) -0.0029(12)
C24 0.0202(16) 0.0128(16) 0.0201(16) -0.0013(12) -0.0010(12) 0.0002(12)
C25 0.0267(18) 0.0104(15) 0.0230(17) -0.0003(13) -0.0039(13) 0.0001(13)
C26 0.0273(18) 0.0109(16) 0.0310(19) 0.0049(14) 0.0031(14) -0.0024(13)
C27 0.0222(17) 0.0132(16) 0.0208(16) 0.0028(13) 0.0010(13) 0.0011(13)
C28 0.0228(17) 0.0114(15) 0.0196(16) -0.0028(12) 0.0010(13) -0.0011(12)
C29 0.0252(18) 0.0186(17) 0.0293(19) -0.0015(14) 0.0006(14) 0.0003(14)
C30 0.0278(19) 0.0194(17) 0.0235(18) 0.0028(14) 0.0017(14) -0.0017(14)
C31 0.038(2) 0.0090(16) 0.0284(19) 0.0020(14) 0.0007(15) 0.0012(14)
C32 0.040(2) 0.0148(17) 0.041(2) -0.0001(16) 0.0037(17) 0.0062(15)
C33 0.041(2) 0.0170(19) 0.056(3) -0.0083(18) 0.0007(19) -0.0044(16)
C34 0.0287(18) 0.0151(16) 0.0265(18) 0.0029(14) 0.0080(14) 0.0027(14)
C35 0.033(2) 0.031(2) 0.029(2) 0.0022(16) 0.0043(16) -0.0016(16)
C36 0.0259(19) 0.0219(18) 0.037(2) 0.0018(16) 0.0078(15) 0.0014(14)
C37 0.0231(17) 0.0083(15) 0.0255(17) 0.0001(13) -0.0022(13) 0.0004(12)
C38 0.0218(17) 0.0110(15) 0.0263(17) -0.0011(13) -0.0046(13) 0.0030(12)
C39 0.0249(18) 0.0138(16) 0.0249(18) 0.0001(13) 0.0001(14) -0.0014(13)
C40 0.0241(18) 0.0128(16) 0.0332(19) -0.0043(14) 0.0045(14) 0.0006(13)
C41 0.0189(17) 0.0138(17) 0.034(2) -0.0041(14) -0.0065(14) 0.0003(13)
C42 0.0236(17) 0.0107(15) 0.0255(18) 0.0002(13) -0.0053(13) -0.0001(13)
C43 0.0184(16) 0.0161(17) 0.0264(18) 0.0005(14) -0.0010(13) 0.0012(13)
C44 0.0206(17) 0.0190(17) 0.0225(17) 0.0019(14) -0.0008(13) 0.0008(13)
C45 0.0215(17) 0.0216(17) 0.0247(17) -0.0065(14) -0.0010(13) -0.0026(13)
C46 0.0282(19) 0.0097(16) 0.036(2) 0.0039(14) 0.0065(15) 0.0013(13)
C47 0.0247(18) 0.0210(18) 0.0246(18) 0.0049(14) 0.0011(14) 0.0025(14)
C48 0.0232(17) 0.0146(16) 0.0212(16) -0.0010(13) -0.0008(13) 0.0020(13)
C49 0.0227(17) 0.0113(15) 0.0203(16) 0.0012(13) -0.0035(13) 0.0065(13)
C50 0.0268(18) 0.0140(16) 0.0232(17) 0.0008(13) -0.0027(14) 0.0059(13)
C51 0.0257(18) 0.0210(18) 0.0269(18) -0.0028(15) -0.0090(14) 0.0063(14)
C52 0.035(2) 0.0250(19) 0.0248(19) -0.0051(15) -0.0080(15) 0.0135(16)
C53 0.034(2) 0.031(2) 0.0221(18) 0.0022(15) 0.0052(15) 0.0086(16)
C54 0.0245(18) 0.0176(17) 0.0254(18) 0.0015(14) -0.0037(14) 0.0046(13)

loop_
_atom_type_symbol
_atom_type_description
_atom_type_scat_dispersion_real
_atom_type_scat_dispersion_imag
_atom_type_scat_source
C C 0.0033 0.0016 'International Tables Vol C Tables 4.2.6.8 and 6.1.1.4'
H H 0.0000 0.0000 'International Tables Vol C Tables 4.2.6.8 and 6.1.1.4'
B B 0.0013 0.0007 'International Tables Vol C Tables 4.2.6.8 and 6.1.1.4'
F F 0.0171 0.0103 'International Tables Vol C Tables 4.2.6.8 and 6.1.1.4'
Ga Ga 0.2307 1.6083 'International Tables Vol C Tables 4.2.6.8 and 6.1.1.4'

loop_
_geom_angle_atom_site_label_1
_geom_angle_atom_site_label_2
_geom_angle_atom_site_label_3
_geom_angle
C1 Ga1 B1 173.28(14)
C1 Ga1 F1 92.88(10)
B1 Ga1 F1 83.22(11)
C49 B1 C37 115.5(3)
C49 B1 C43 115.3(3)
C37 B1 C43 106.3(3)
C49 B1 Ga1 106.9(2)
C37 B1 Ga1 104.6(2)
C43 B1 Ga1 107.5(2)
C38 F1 Ga1 107.57(17)
C2 C1 C6 120.6(3)
C2 C1 Ga1 113.5(2)
C6 C1 Ga1 125.7(2)
C3 C2 C1 119.5(3)
C3 C2 C7 121.2(3)
C1 C2 C7 119.2(3)
C4 C3 C2 120.0(3)
C3 C4 C5 120.2(3)
C6 C5 C4 121.2(3)
C5 C6 C1 118.4(3)
C5 C6 C22 119.8(3)
C1 C6 C22 121.7(3)
C12 C7 C8 120.2(3)
C12 C7 C2 119.3(3)
C8 C7 C2 120.4(3)
C9 C8 C7 118.4(3)
C9 C8 C13 119.9(3)
C7 C8 C13 121.6(3)
C8 C9 C10 122.6(3)
C11 C10 C9 117.3(3)
C11 C10 C16 122.8(3)
C9 C10 C16 120.0(3)
C12 C11 C10 122.2(3)
C7 C12 C11 119.2(3)
C7 C12 C19 122.5(3)
C11 C12 C19 118.2(3)
C8 C13 C15 113.8(3)
C8 C13 C14 109.8(3)
C15 C13 C14 109.1(3)
C10 C16 C17 110.1(3)
C10 C16 C18 113.9(3)
C17 C16 C18 108.7(3)
C12 C19 C20 111.8(3)
C12 C19 C21 110.1(3)
C20 C19 C21 110.8(3)
C23 C22 C27 120.2(3)
C23 C22 C6 121.4(3)
C27 C22 C6 118.4(3)
C24 C23 C22 119.2(3)
C24 C23 C28 119.2(3)
C22 C23 C28 121.6(3)
C25 C24 C23 121.9(3)
C24 C25 C26 117.5(3)
C24 C25 C31 123.4(3)
C26 C25 C31 119.0(3)
C27 C26 C25 122.9(3)
C26 C27 C22 118.2(3)
C26 C27 C34 119.4(3)
C22 C27 C34 122.3(3)
C23 C28 C30 111.1(3)
C23 C28 C29 112.2(3)
C30 C28 C29 110.4(3)
C25 C31 C32 114.1(3)
C25 C31 C33 110.0(3)
C32 C31 C33 109.8(3)
C27 C34 C35 110.5(3)
C27 C34 C36 112.5(3)
C35 C34 C36 110.2(3)
C38 C37 C42 113.5(3)
C38 C37 B1 125.3(3)
C42 C37 B1 121.1(3)
F1 C38 C39 115.5(3)
F1 C38 C37 119.2(3)
C39 C38 C37 125.2(3)
F2 C39 C38 120.7(3)
F2 C39 C40 120.7(3)
C38 C39 C40 118.5(3)
F3 C40 C41 120.5(3)
F3 C40 C39 120.6(3)
C41 C40 C39 118.8(3)
F4 C41 C42 120.3(3)
F4 C41 C40 119.4(3)
C42 C41 C40 120.3(3)
F5 C42 C41 117.5(3)
F5 C42 C37 118.9(3)
C41 C42 C37 123.6(3)
C48 C43 C44 114.2(3)
C48 C43 B1 125.3(3)
C44 C43 B1 120.2(3)
F10 C44 C45 116.3(3)
F10 C44 C43 119.0(3)
C45 C44 C43 124.7(3)
F9 C45 C46 120.1(3)
F9 C45 C44 121.5(3)
C46 C45 C44 118.4(3)
F8 C46 C47 119.9(3)
F8 C46 C45 120.3(3)
C47 C46 C45 119.8(3)
F7 C47 C46 119.6(3)
F7 C47 C48 120.9(3)
C46 C47 C48 119.5(3)
F6 C48 C43 121.3(3)
F6 C48 C47 115.3(3)
C43 C48 C47 123.4(3)
C50 C49 C54 113.7(3)
C50 C49 B1 126.1(3)
C54 C49 B1 120.1(3)
F11 C50 C51 115.6(3)
F11 C50 C49 121.0(3)
C51 C50 C49 123.4(3)
F12 C51 C52 119.4(3)
F12 C51 C50 120.5(3)
C52 C51 C50 120.1(3)
F13 C52 C53 120.9(3)
F13 C52 C51 120.1(3)
C53 C52 C51 119.0(3)
F14 C53 C52 120.0(3)
F14 C53 C54 120.7(3)
C52 C53 C54 119.3(3)
F15 C54 C53 117.0(3)
F15 C54 C49 118.5(3)
C53 C54 C49 124.4(3)

loop_
_geom_bond_atom_site_label_1
_geom_bond_atom_site_label_2
_geom_bond_distance
Ga1 C1 1.943(3)
Ga1 B1 2.110(3)
Ga1 F1 2.3942(19)
B1 C49 1.616(5)
B1 C37 1.636(5)
B1 C43 1.639(5)
F1 C38 1.378(4)
F2 C39 1.341(4)
F3 C40 1.337(4)
F4 C41 1.349(4)
F5 C42 1.349(4)
F6 C48 1.347(4)
F7 C47 1.345(4)
F8 C46 1.346(4)
F9 C45 1.340(4)
F10 C44 1.365(4)
F11 C50 1.348(4)
F12 C51 1.350(4)
F13 C52 1.340(4)
F14 C53 1.340(4)
F15 C54 1.353(4)
C1 C2 1.402(4)
C1 C6 1.408(4)
C2 C3 1.391(4)
C2 C7 1.501(4)
C3 C4 1.384(4)
C4 C5 1.393(4)
C5 C6 1.382(4)
C6 C22 1.507(4)
C7 C12 1.401(5)
C7 C8 1.413(4)
C8 C9 1.390(4)
C8 C13 1.522(4)
C9 C10 1.400(5)
C10 C11 1.394(5)
C10 C16 1.522(4)
C11 C12 1.390(4)
C12 C19 1.524(4)
C13 C15 1.530(5)
C13 C14 1.538(4)
C16 C17 1.532(5)
C16 C18 1.532(5)
C19 C20 1.528(5)
C19 C21 1.529(5)
C22 C23 1.396(4)
C22 C27 1.412(4)
C23 C24 1.397(4)
C23 C28 1.527(4)
C24 C25 1.390(5)
C25 C26 1.388(5)
C25 C31 1.519(4)
C26 C27 1.390(4)
C27 C34 1.520(5)
C28 C30 1.533(4)
C28 C29 1.536(4)
C31 C32 1.523(5)
C31 C33 1.539(5)
C34 C35 1.528(5)
C34 C36 1.544(5)
C37 C38 1.375(5)
C37 C42 1.391(5)
C38 C39 1.379(5)
C39 C40 1.379(5)
C40 C41 1.374(5)
C41 C42 1.368(5)
C43 C48 1.383(5)
C43 C44 1.384(5)
C44 C45 1.384(5)
C45 C46 1.375(5)
C46 C47 1.376(5)
C47 C48 1.386(5)
C49 C50 1.390(5)
C49 C54 1.392(5)
C50 C51 1.380(5)
C51 C52 1.372(5)
C52 C53 1.374(5)
C53 C54 1.374(5)
